data_7230755
loop_
_publ_author_name
'Wang, Jun-Jie'
'Zhang, You-Juan'
'Chen, Yan'
'Si, Pan-Pan'
'Pan, Ya-Ya'
'Yang, Jie'
'Fan, Rui-Yang'
'Li, Zhao-Yang'

_publ_section_title
;
 Three new Zn-based metal--organic frameworks exhibiting selective
 fluorescence sensing and photocatalytic activity
;
_journal_issue 27
_journal_name_full CrystEngComm
_journal_page_first 3877
_journal_paper_doi 10.1039/C8CE00598B
_journal_volume 20
_journal_year 2018
_chemical_formula_sum 'C26 H16 N6 O6 Zn'
_chemical_formula_weight 573.82
_space_group_IT_number 14
_space_group_name_Hall '-P 2yn'
_space_group_name_H-M_alt 'P 1 21/n 1'
_symmetry_cell_setting monoclinic
_symmetry_space_group_name_Hall '-P 2yn'
_symmetry_space_group_name_H-M 'P 1 21/n 1'
_atom_sites_solution_hydrogens geom
_atom_sites_solution_primary direct
_atom_sites_solution_secondary difmap
_audit_creation_method SHELXL-97
_audit_update_record
;
2018-05-22 deposited with the CCDC.
2018-05-29 downloaded from the CCDC.
;
_cell_angle_alpha 90.00
_cell_angle_beta 97.74(3)
_cell_angle_gamma 90.00
_cell_formula_units_Z 4
_cell_length_a 10.748(2)
_cell_length_b 12.175(2)
_cell_length_c 19.150(4)
_cell_measurement_reflns_used 7604
_cell_measurement_temperature 293(2)
_cell_measurement_theta_max 28.23
_cell_measurement_theta_min 2.32
_cell_volume 2483.1(8)
_computing_cell_refinement 'Bruker SAINT'
_computing_data_collection 'Bruker APEX2'
_computing_data_reduction 'Bruker SAINT'
_computing_molecular_graphics 'Bruker SHELXTL'
_computing_publication_material 'Bruker SHELXTL'
_computing_structure_refinement 'SHELXL-97 (Sheldrick, 1997)'
_computing_structure_solution 'SHELXS-97 (Sheldrick, 1990)'
_diffrn_ambient_temperature 293(2)
_diffrn_measured_fraction_theta_full 0.997
_diffrn_measured_fraction_theta_max 0.997
_diffrn_measurement_device_type 'Bruker APEX-II CCD'
_diffrn_measurement_method '\f and \w scans'
_diffrn_radiation_monochromator graphite
_diffrn_radiation_source 'fine-focus sealed tube'
_diffrn_radiation_type MoK\a
_diffrn_radiation_wavelength 0.71073
_diffrn_reflns_av_R_equivalents 0.0267
_diffrn_reflns_av_sigmaI/netI 0.0266
_diffrn_reflns_limit_h_max 13
_diffrn_reflns_limit_h_min -14
_diffrn_reflns_limit_k_max 16
_diffrn_reflns_limit_k_min -11
_diffrn_reflns_limit_l_max 24
_diffrn_reflns_limit_l_min -25
_diffrn_reflns_number 21919
_diffrn_reflns_theta_full 28.32
_diffrn_reflns_theta_max 28.32
_diffrn_reflns_theta_min 1.99
_diffrn_standards_decay_% 0
_diffrn_standards_interval_count 0
_diffrn_standards_interval_time 0
_diffrn_standards_number 0
_exptl_absorpt_coefficient_mu 1.044
_exptl_absorpt_correction_type none
_exptl_crystal_colour 'light yellow'
_exptl_crystal_density_diffrn 1.535
_exptl_crystal_density_meas ?
_exptl_crystal_density_method 'not measured'
_exptl_crystal_description BLOCK
_exptl_crystal_F_000 1168
_exptl_crystal_size_max 0.20
_exptl_crystal_size_mid 0.20
_exptl_crystal_size_min 0.20
_refine_diff_density_max 0.331
_refine_diff_density_min -0.315
_refine_diff_density_rms 0.049
_refine_ls_extinction_method none
_refine_ls_goodness_of_fit_ref 1.035
_refine_ls_hydrogen_treatment constr
_refine_ls_matrix_type full
_refine_ls_number_parameters 352
_refine_ls_number_reflns 6160
_refine_ls_number_restraints 0
_refine_ls_restrained_S_all 1.035
_refine_ls_R_factor_all 0.0424
_refine_ls_R_factor_gt 0.0308
_refine_ls_shift/su_max 0.001
_refine_ls_shift/su_mean 0.000
_refine_ls_structure_factor_coef Fsqd
_refine_ls_weighting_details 'calc w=1/[\s^2^(Fo^2^)+(0.0453P)^2^+0.4995P] where P=(Fo^2^+2Fc^2^)/3'
_refine_ls_weighting_scheme calc
_refine_ls_wR_factor_gt 0.0795
_refine_ls_wR_factor_ref 0.0847
_reflns_number_gt 4999
_reflns_number_total 6160
_reflns_threshold_expression I>2sigma(I)
_cod_data_source_file c8ce00598b2.cif
_cod_data_source_block 2
_cod_depositor_comments
;
The following automatic conversions were performed:

'_symmetry_cell_setting' value 'Monoclinic' changed to 'monoclinic'
according to
/home/data/users/saulius/crontab/automatic-downloads/rss-feeds/RSC/lib/dictionaries/cif_core.dic
dictionary named 'cif_core.dic' version 2.4.2 from 2011-04-26.

'_exptl_absorpt_correction_type' value 'NONE' changed to 'none'
according to
/home/data/users/saulius/crontab/automatic-downloads/rss-feeds/RSC/lib/dictionaries/cif_core.dic
dictionary named 'cif_core.dic' version 2.4.2 from 2011-04-26.

'_refine_ls_hydrogen_treatment' value 'CONSTR' changed to 'constr'
according to
/home/data/users/saulius/crontab/automatic-downloads/rss-feeds/RSC/lib/dictionaries/cif_core.dic
dictionary named 'cif_core.dic' version 2.4.2 from 2011-04-26.

'_exptl_crystal_density_meas' value 'not measured' was changed to '?'
- the value is perceived as not measured.

Automatic conversion script
Id: cif_fix_values 4973 2017-02-22 13:04:09Z antanas 

 Adding full bibliography for 7230754--7230756.cif.
;
_cod_original_sg_symbol_H-M 'P2(1)/n  '
_cod_database_code 7230755

loop_
_symmetry_equiv_pos_as_xyz
'x, y, z'
'-x+1/2, y+1/2, -z+1/2'
'-x, -y, -z'
'x-1/2, -y-1/2, z-1/2'

loop_
_atom_site_label
_atom_site_type_symbol
_atom_site_fract_x
_atom_site_fract_y
_atom_site_fract_z
_atom_site_U_iso_or_equiv
_atom_site_adp_type
_atom_site_occupancy
_atom_site_symmetry_multiplicity
_atom_site_calc_flag
_atom_site_refinement_flags
Zn1 Zn 0.233349(18) 1.162032(16) 0.430416(9) 0.02671(7) Uani 1 1 d .
O1 O 0.39994(13) 1.23386(11) 0.41160(6) 0.0430(3) Uani 1 1 d .
O2 O 0.23489(13) 1.29568(13) 0.34328(7) 0.0471(3) Uani 1 1 d .
O3 O 0.29281(12) 1.54753(11) 0.14611(6) 0.0392(3) Uani 1 1 d .
O4 O 0.47040(15) 1.54444(15) 0.10185(8) 0.0642(5) Uani 1 1 d .
O5 O 0.82515(17) 1.33489(15) 0.23283(12) 0.0786(6) Uani 1 1 d .
O6 O 0.82095(18) 1.3089(2) 0.34430(13) 0.1082(9) Uani 1 1 d .
N1 N 0.77181(18) 1.33411(17) 0.28542(13) 0.0633(6) Uani 1 1 d .
N2 N 0.14001(13) 1.25235(12) 0.49660(7) 0.0288(3) Uani 1 1 d .
N3 N -0.48292(18) 1.3785(2) 0.57926(11) 0.0633(5) Uani 1 1 d .
N4 N 0.17880(13) 1.56849(12) 0.98486(7) 0.0291(3) Uani 1 1 d .
N5 N -0.10166(13) 1.42802(12) 0.76481(7) 0.0298(3) Uani 1 1 d .
H5B H -0.1611 1.4435 0.7891 0.036 Uiso 1 1 calc R
N6 N 0.09113(13) 1.40549(13) 0.73778(7) 0.0329(3) Uani 1 1 d .
C1 C 0.35032(18) 1.28952(15) 0.35943(8) 0.0331(4) Uani 1 1 d .
C2 C 0.43603(17) 1.34234(14) 0.31328(9) 0.0299(4) Uani 1 1 d .
C3 C 0.38487(16) 1.40273(14) 0.25489(8) 0.0294(3) Uani 1 1 d .
H3A H 0.2987 1.4149 0.2470 0.035 Uiso 1 1 calc R
C4 C 0.46072(16) 1.44531(14) 0.20787(8) 0.0308(4) Uani 1 1 d .
C5 C 0.58824(17) 1.42196(16) 0.21789(10) 0.0393(4) Uani 1 1 d .
H5A H 0.6397 1.4459 0.1856 0.047 Uiso 1 1 calc R
C6 C 0.63726(17) 1.36296(16) 0.27625(11) 0.0405(4) Uani 1 1 d .
C7 C 0.56426(18) 1.32503(15) 0.32556(10) 0.0368(4) Uani 1 1 d .
H7A H 0.6007 1.2888 0.3660 0.044 Uiso 1 1 calc R
C8 C 0.40660(17) 1.51663(15) 0.14738(9) 0.0342(4) Uani 1 1 d .
C9 C 0.02353(17) 1.23003(17) 0.50991(9) 0.0378(4) Uani 1 1 d .
H9A H -0.0273 1.1857 0.4784 0.045 Uiso 1 1 calc R
C10 C -0.02433(17) 1.26967(17) 0.56797(9) 0.0388(4) Uani 1 1 d .
H10A H -0.1054 1.2510 0.5754 0.047 Uiso 1 1 calc R
C11 C 0.04803(17) 1.33749(14) 0.61560(8) 0.0309(4) Uani 1 1 d .
C12 C 0.16783(18) 1.36247(17) 0.60064(10) 0.0409(5) Uani 1 1 d .
H12A H 0.2196 1.4085 0.6305 0.049 Uiso 1 1 calc R
C13 C 0.21012(18) 1.31931(16) 0.54178(10) 0.0387(4) Uani 1 1 d .
H13A H 0.2906 1.3372 0.5329 0.046 Uiso 1 1 calc R
C14 C 0.00441(16) 1.37812(15) 0.68048(8) 0.0306(4) Uani 1 1 d .
C15 C -0.11596(16) 1.39203(15) 0.69647(8) 0.0302(4) Uani 1 1 d .
C16 C -0.24177(16) 1.38347(15) 0.65540(9) 0.0321(4) Uani 1 1 d .
C17 C -0.26552(19) 1.42770(19) 0.58824(10) 0.0467(5) Uani 1 1 d .
H17A H -0.2016 1.4609 0.5676 0.056 Uiso 1 1 calc R
C18 C -0.3857(2) 1.4216(2) 0.55270(12) 0.0631(7) Uani 1 1 d .
H18A H -0.3997 1.4495 0.5071 0.076 Uiso 1 1 calc R
C19 C -0.4592(2) 1.33728(19) 0.64376(12) 0.0517(5) Uani 1 1 d .
H19A H -0.5258 1.3067 0.6635 0.062 Uiso 1 1 calc R
C20 C -0.34155(18) 1.33670(16) 0.68381(10) 0.0400(4) Uani 1 1 d .
H20A H -0.3298 1.3057 0.7286 0.048 Uiso 1 1 calc R
C21 C 0.02341(16) 1.43492(14) 0.78732(8) 0.0292(3) Uani 1 1 d .
C22 C 0.07445(15) 1.47679(14) 0.85692(8) 0.0277(3) Uani 1 1 d .
C23 C 0.00605(16) 1.54844(15) 0.89341(8) 0.0326(4) Uani 1 1 d .
H23A H -0.0762 1.5665 0.8756 0.039 Uiso 1 1 calc R
C24 C 0.06128(17) 1.59258(15) 0.95634(8) 0.0331(4) Uani 1 1 d .
H24A H 0.0149 1.6412 0.9800 0.040 Uiso 1 1 calc R
C25 C 0.24345(16) 1.49750(15) 0.95022(9) 0.0338(4) Uani 1 1 d .
H25A H 0.3247 1.4793 0.9699 0.041 Uiso 1 1 calc R
C26 C 0.19578(16) 1.45004(15) 0.88683(9) 0.0327(4) Uani 1 1 d .
H26A H 0.2439 1.4011 0.8645 0.039 Uiso 1 1 calc R

loop_
_atom_site_aniso_label
_atom_site_aniso_U_11
_atom_site_aniso_U_22
_atom_site_aniso_U_33
_atom_site_aniso_U_23
_atom_site_aniso_U_13
_atom_site_aniso_U_12
Zn1 0.03229(11) 0.03066(12) 0.01772(9) -0.00165(7) 0.00530(7) 0.00040(8)
O1 0.0532(8) 0.0454(8) 0.0305(6) 0.0152(6) 0.0061(6) -0.0040(6)
O2 0.0400(8) 0.0621(9) 0.0416(7) 0.0096(7) 0.0140(6) -0.0024(7)
O3 0.0446(8) 0.0453(8) 0.0271(6) 0.0061(5) 0.0027(5) 0.0132(6)
O4 0.0582(10) 0.0856(13) 0.0511(9) 0.0419(9) 0.0161(7) 0.0039(9)
O5 0.0474(10) 0.0803(13) 0.1156(17) 0.0341(11) 0.0380(11) 0.0166(9)
O6 0.0445(11) 0.161(2) 0.1143(18) 0.0736(17) -0.0054(11) 0.0144(12)
N1 0.0349(10) 0.0638(13) 0.0914(16) 0.0367(11) 0.0094(10) 0.0062(9)
N2 0.0298(7) 0.0342(8) 0.0227(6) -0.0048(5) 0.0040(5) -0.0004(6)
N3 0.0444(11) 0.0880(16) 0.0529(12) 0.0006(11) -0.0109(9) -0.0032(11)
N4 0.0337(8) 0.0330(8) 0.0207(6) -0.0030(5) 0.0041(5) -0.0022(6)
N5 0.0324(7) 0.0356(8) 0.0217(6) -0.0055(5) 0.0047(5) 0.0019(6)
N6 0.0334(8) 0.0408(9) 0.0244(7) -0.0103(6) 0.0035(5) -0.0011(6)
C1 0.0466(11) 0.0294(9) 0.0252(8) 0.0001(7) 0.0116(7) -0.0031(8)
C2 0.0371(9) 0.0272(8) 0.0262(8) 0.0037(6) 0.0069(7) 0.0010(7)
C3 0.0317(9) 0.0297(9) 0.0271(8) 0.0036(6) 0.0054(6) 0.0020(7)
C4 0.0366(9) 0.0284(9) 0.0279(8) 0.0069(7) 0.0067(7) 0.0026(7)
C5 0.0376(10) 0.0388(10) 0.0441(10) 0.0134(8) 0.0153(8) 0.0020(8)
C6 0.0305(9) 0.0387(11) 0.0523(11) 0.0134(8) 0.0055(8) 0.0035(8)
C7 0.0390(10) 0.0348(10) 0.0354(9) 0.0127(7) 0.0006(7) 0.0009(8)
C8 0.0441(10) 0.0308(9) 0.0274(8) 0.0063(7) 0.0038(7) 0.0021(8)
C9 0.0329(9) 0.0494(12) 0.0312(9) -0.0170(8) 0.0044(7) -0.0068(8)
C10 0.0315(9) 0.0515(12) 0.0348(9) -0.0147(8) 0.0099(7) -0.0077(8)
C11 0.0336(9) 0.0366(9) 0.0226(7) -0.0059(7) 0.0040(6) 0.0031(7)
C12 0.0350(10) 0.0531(12) 0.0349(9) -0.0216(8) 0.0056(7) -0.0092(9)
C13 0.0313(9) 0.0477(12) 0.0385(10) -0.0138(8) 0.0094(7) -0.0074(8)
C14 0.0317(9) 0.0364(9) 0.0234(7) -0.0072(7) 0.0022(6) -0.0016(7)
C15 0.0345(9) 0.0346(9) 0.0210(7) -0.0050(6) 0.0023(6) 0.0016(7)
C16 0.0336(9) 0.0354(9) 0.0263(8) -0.0081(7) 0.0006(6) 0.0039(8)
C17 0.0398(11) 0.0649(14) 0.0345(9) 0.0082(9) 0.0021(8) 0.0066(10)
C18 0.0496(13) 0.096(2) 0.0398(11) 0.0119(12) -0.0083(10) 0.0094(13)
C19 0.0371(11) 0.0600(14) 0.0569(13) -0.0060(11) 0.0024(9) -0.0106(10)
C20 0.0401(10) 0.0455(11) 0.0338(9) -0.0039(8) 0.0032(8) -0.0029(8)
C21 0.0322(9) 0.0323(9) 0.0231(7) -0.0046(6) 0.0032(6) -0.0002(7)
C22 0.0328(9) 0.0294(8) 0.0211(7) -0.0030(6) 0.0044(6) -0.0036(7)
C23 0.0322(9) 0.0380(10) 0.0269(8) -0.0061(7) 0.0016(6) 0.0016(7)
C24 0.0348(9) 0.0384(10) 0.0263(8) -0.0074(7) 0.0048(7) 0.0025(8)
C25 0.0318(9) 0.0384(10) 0.0299(8) -0.0046(7) -0.0002(7) 0.0030(8)
C26 0.0343(9) 0.0347(9) 0.0298(8) -0.0088(7) 0.0070(7) 0.0015(7)

loop_
_atom_type_symbol
_atom_type_description
_atom_type_scat_dispersion_real
_atom_type_scat_dispersion_imag
_atom_type_scat_source
C C 0.0033 0.0016 'International Tables Vol C Tables 4.2.6.8 and 6.1.1.4'
H H 0.0000 0.0000 'International Tables Vol C Tables 4.2.6.8 and 6.1.1.4'
N N 0.0061 0.0033 'International Tables Vol C Tables 4.2.6.8 and 6.1.1.4'
O O 0.0106 0.0060 'International Tables Vol C Tables 4.2.6.8 and 6.1.1.4'
Zn Zn 0.2839 1.4301 'International Tables Vol C Tables 4.2.6.8 and 6.1.1.4'

loop_
_geom_angle_atom_site_label_1
_geom_angle_atom_site_label_2
_geom_angle_atom_site_label_3
_geom_angle
_geom_angle_site_symmetry_1
_geom_angle_site_symmetry_3
O3 Zn1 N2 142.42(6) 2_545 .
O3 Zn1 O1 101.84(6) 2_545 .
N2 Zn1 O1 112.96(6) . .
O3 Zn1 N4 101.01(6) 2_545 2_546
N2 Zn1 N4 91.14(5) . 2_546
O1 Zn1 N4 93.11(6) . 2_546
O3 Zn1 O2 88.63(6) 2_545 .
N2 Zn1 O2 96.88(6) . .
O1 Zn1 O2 59.36(5) . .
N4 Zn1 O2 152.31(5) 2_546 .
O3 Zn1 C1 93.73(6) 2_545 .
N2 Zn1 C1 109.09(6) . .
O1 Zn1 C1 30.14(6) . .
N4 Zn1 C1 123.24(6) 2_546 .
O2 Zn1 C1 29.38(5) . .
C1 O1 Zn1 94.67(12) . .
C1 O2 Zn1 83.26(11) . .
C8 O3 Zn1 104.91(11) . 2
O6 N1 O5 124.8(2) . .
O6 N1 C6 117.8(2) . .
O5 N1 C6 117.4(2) . .
C13 N2 C9 117.28(14) . .
C13 N2 Zn1 116.54(11) . .
C9 N2 Zn1 124.01(12) . .
C19 N3 C18 116.31(19) . .
C24 N4 C25 117.57(14) . .
C24 N4 Zn1 119.85(11) . 2_556
C25 N4 Zn1 121.56(12) . 2_556
C21 N5 C15 107.59(13) . .
C21 N5 H5B 126.2 . .
C15 N5 H5B 126.2 . .
C21 N6 C14 104.95(14) . .
O2 C1 O1 122.07(16) . .
O2 C1 C2 119.94(16) . .
O1 C1 C2 117.84(17) . .
O2 C1 Zn1 67.36(10) . .
O1 C1 Zn1 55.19(9) . .
C2 C1 Zn1 166.86(13) . .
C3 C2 C7 119.69(16) . .
C3 C2 C1 119.48(16) . .
C7 C2 C1 120.67(16) . .
C2 C3 C4 120.98(16) . .
C2 C3 H3A 119.5 . .
C4 C3 H3A 119.5 . .
C5 C4 C3 119.17(15) . .
C5 C4 C8 119.87(15) . .
C3 C4 C8 120.95(16) . .
C6 C5 C4 118.91(16) . .
C6 C5 H5A 120.5 . .
C4 C5 H5A 120.5 . .
C5 C6 C7 122.61(17) . .
C5 C6 N1 118.95(17) . .
C7 C6 N1 118.38(17) . .
C2 C7 C6 118.43(17) . .
C2 C7 H7A 120.8 . .
C6 C7 H7A 120.8 . .
O4 C8 O3 122.04(16) . .
O4 C8 C4 120.83(17) . .
O3 C8 C4 117.12(15) . .
N2 C9 C10 122.98(16) . .
N2 C9 H9A 118.5 . .
C10 C9 H9A 118.5 . .
C9 C10 C11 120.19(16) . .
C9 C10 H10A 119.9 . .
C11 C10 H10A 119.9 . .
C10 C11 C12 116.57(15) . .
C10 C11 C14 122.73(16) . .
C12 C11 C14 120.65(15) . .
C13 C12 C11 120.19(17) . .
C13 C12 H12A 119.9 . .
C11 C12 H12A 119.9 . .
N2 C13 C12 122.75(17) . .
N2 C13 H13A 118.6 . .
C12 C13 H13A 118.6 . .
N6 C14 C15 110.28(14) . .
N6 C14 C11 119.61(15) . .
C15 C14 C11 130.07(15) . .
N5 C15 C14 105.28(14) . .
N5 C15 C16 120.65(14) . .
C14 C15 C16 133.90(15) . .
C17 C16 C20 117.88(18) . .
C17 C16 C15 120.59(17) . .
C20 C16 C15 121.44(16) . .
C18 C17 C16 118.7(2) . .
C18 C17 H17A 120.6 . .
C16 C17 H17A 120.6 . .
N3 C18 C17 124.4(2) . .
N3 C18 H18A 117.8 . .
C17 C18 H18A 117.8 . .
N3 C19 C20 124.3(2) . .
N3 C19 H19A 117.9 . .
C20 C19 H19A 117.9 . .
C19 C20 C16 118.41(19) . .
C19 C20 H20A 120.8 . .
C16 C20 H20A 120.8 . .
N6 C21 N5 111.90(14) . .
N6 C21 C22 125.01(15) . .
N5 C21 C22 122.99(14) . .
C23 C22 C26 118.08(15) . .
C23 C22 C21 121.22(15) . .
C26 C22 C21 120.62(15) . .
C24 C23 C22 119.34(16) . .
C24 C23 H23A 120.3 . .
C22 C23 H23A 120.3 . .
N4 C24 C23 122.86(16) . .
N4 C24 H24A 118.6 . .
C23 C24 H24A 118.6 . .
N4 C25 C26 123.38(16) . .
N4 C25 H25A 118.3 . .
C26 C25 H25A 118.3 . .
C25 C26 C22 118.75(16) . .
C25 C26 H26A 120.6 . .
C22 C26 H26A 120.6 . .

loop_
_geom_bond_atom_site_label_1
_geom_bond_atom_site_label_2
_geom_bond_distance
_geom_bond_site_symmetry_2
Zn1 O3 2.0146(13) 2_545
Zn1 N2 2.0406(14) .
Zn1 O1 2.0674(14) .
Zn1 N4 2.0996(14) 2_546
Zn1 O2 2.3323(14) .
Zn1 C1 2.5096(17) .
O1 C1 1.264(2) .
O2 C1 1.240(2) .
O3 C8 1.277(2) .
O3 Zn1 2.0146(13) 2
O4 C8 1.227(2) .
O5 N1 1.224(3) .
O6 N1 1.218(3) .
N1 C6 1.476(3) .
N2 C13 1.344(2) .
N2 C9 1.339(2) .
N3 C19 1.326(3) .
N3 C18 1.330(3) .
N4 C24 1.339(2) .
N4 C25 1.339(2) .
N4 Zn1 2.0996(14) 2_556
N5 C21 1.358(2) .
N5 C15 1.3689(19) .
N5 H5B 0.8600 .
N6 C21 1.321(2) .
N6 C14 1.381(2) .
C1 C2 1.504(2) .
C2 C3 1.388(2) .
C2 C7 1.383(3) .
C3 C4 1.393(2) .
C3 H3A 0.9300 .
C4 C5 1.388(2) .
C4 C8 1.501(2) .
C5 C6 1.373(3) .
C5 H5A 0.9300 .
C6 C7 1.386(3) .
C7 H7A 0.9300 .
C9 C10 1.374(2) .
C9 H9A 0.9300 .
C10 C11 1.388(2) .
C10 H10A 0.9300 .
C11 C12 1.390(3) .
C11 C14 1.471(2) .
C12 C13 1.375(2) .
C12 H12A 0.9300 .
C13 H13A 0.9300 .
C14 C15 1.379(2) .
C15 C16 1.474(2) .
C16 C17 1.386(2) .
C16 C20 1.388(3) .
C17 C18 1.378(3) .
C17 H17A 0.9300 .
C18 H18A 0.9300 .
C19 C20 1.388(3) .
C19 H19A 0.9300 .
C20 H20A 0.9300 .
C21 C22 1.463(2) .
C22 C23 1.389(2) .
C22 C26 1.390(2) .
C23 C24 1.379(2) .
C23 H23A 0.9300 .
C24 H24A 0.9300 .
C25 C26 1.379(2) .
C25 H25A 0.9300 .
C26 H26A 0.9300 .

loop_
_geom_torsion_atom_site_label_1
_geom_torsion_atom_site_label_2
_geom_torsion_atom_site_label_3
_geom_torsion_atom_site_label_4
_geom_torsion
_geom_torsion_site_symmetry_1
O3 Zn1 O1 C1 76.77(11) 2_545
N2 Zn1 O1 C1 -88.74(11) .
N4 Zn1 O1 C1 178.70(11) 2_546
O2 Zn1 O1 C1 -4.46(10) .
O3 Zn1 O2 C1 -100.08(11) 2_545
N2 Zn1 O2 C1 117.21(11) .
O1 Zn1 O2 C1 4.56(10) .
N4 Zn1 O2 C1 11.36(18) 2_546
O3 Zn1 N2 C13 178.01(12) 2_545
O1 Zn1 N2 C13 -25.67(15) .
N4 Zn1 N2 C13 68.19(14) 2_546
O2 Zn1 N2 C13 -85.25(14) .
C1 Zn1 N2 C13 -57.75(14) .
O3 Zn1 N2 C9 15.22(19) 2_545
O1 Zn1 N2 C9 171.55(14) .
N4 Zn1 N2 C9 -94.59(15) 2_546
O2 Zn1 N2 C9 111.96(15) .
C1 Zn1 N2 C9 139.46(14) .
Zn1 O2 C1 O1 -7.59(17) .
Zn1 O2 C1 C2 167.79(15) .
Zn1 O1 C1 O2 8.53(19) .
Zn1 O1 C1 C2 -166.94(13) .
O3 Zn1 C1 O2 80.53(12) 2_545
N2 Zn1 C1 O2 -69.12(12) .
O1 Zn1 C1 O2 -172.17(18) .
N4 Zn1 C1 O2 -173.72(10) 2_546
O3 Zn1 C1 O1 -107.30(11) 2_545
N2 Zn1 C1 O1 103.05(11) .
N4 Zn1 C1 O1 -1.55(13) 2_546
O2 Zn1 C1 O1 172.17(18) .
O3 Zn1 C1 C2 -45.8(6) 2_545
N2 Zn1 C1 C2 164.6(6) .
O1 Zn1 C1 C2 61.5(6) .
N4 Zn1 C1 C2 60.0(6) 2_546
O2 Zn1 C1 C2 -126.3(6) .
O2 C1 C2 C3 3.5(3) .
O1 C1 C2 C3 179.03(16) .
Zn1 C1 C2 C3 124.3(5) .
O2 C1 C2 C7 -171.99(18) .
O1 C1 C2 C7 3.6(3) .
Zn1 C1 C2 C7 -51.1(6) .
C7 C2 C3 C4 0.7(3) .
C1 C2 C3 C4 -174.79(16) .
C2 C3 C4 C5 3.3(3) .
C2 C3 C4 C8 -176.03(16) .
C3 C4 C5 C6 -3.8(3) .
C8 C4 C5 C6 175.53(18) .
C4 C5 C6 C7 0.4(3) .
C4 C5 C6 N1 177.47(19) .
O6 N1 C6 C5 160.7(2) .
O5 N1 C6 C5 -20.9(3) .
O6 N1 C6 C7 -22.1(3) .
O5 N1 C6 C7 156.3(2) .
C3 C2 C7 C6 -4.1(3) .
C1 C2 C7 C6 171.36(17) .
C5 C6 C7 C2 3.6(3) .
N1 C6 C7 C2 -173.49(18) .
Zn1 O3 C8 O4 -9.6(2) 2
Zn1 O3 C8 C4 169.63(13) 2
C5 C4 C8 O4 8.4(3) .
C3 C4 C8 O4 -172.21(19) .
C5 C4 C8 O3 -170.79(17) .
C3 C4 C8 O3 8.6(3) .
C13 N2 C9 C10 -2.0(3) .
Zn1 N2 C9 C10 160.71(16) .
N2 C9 C10 C11 1.0(3) .
C9 C10 C11 C12 0.5(3) .
C9 C10 C11 C14 -176.93(18) .
C10 C11 C12 C13 -1.0(3) .
C14 C11 C12 C13 176.54(19) .
C9 N2 C13 C12 1.5(3) .
Zn1 N2 C13 C12 -162.50(17) .
C11 C12 C13 N2 0.0(3) .
C21 N6 C14 C15 0.2(2) .
C21 N6 C14 C11 -177.98(16) .
C10 C11 C14 N6 153.85(18) .
C12 C11 C14 N6 -23.5(3) .
C10 C11 C14 C15 -23.9(3) .
C12 C11 C14 C15 158.7(2) .
C21 N5 C15 C14 0.19(19) .
C21 N5 C15 C16 -175.71(16) .
N6 C14 C15 N5 -0.3(2) .
C11 C14 C15 N5 177.70(18) .
N6 C14 C15 C16 174.85(19) .
C11 C14 C15 C16 -7.2(4) .
N5 C15 C16 C17 131.0(2) .
C14 C15 C16 C17 -43.5(3) .
N5 C15 C16 C20 -45.3(3) .
C14 C15 C16 C20 140.2(2) .
C20 C16 C17 C18 -1.0(3) .
C15 C16 C17 C18 -177.5(2) .
C19 N3 C18 C17 -1.5(4) .
C16 C17 C18 N3 2.1(4) .
C18 N3 C19 C20 0.0(4) .
N3 C19 C20 C16 0.9(3) .
C17 C16 C20 C19 -0.3(3) .
C15 C16 C20 C19 176.14(18) .
C14 N6 C21 N5 -0.1(2) .
C14 N6 C21 C22 -176.45(17) .
C15 N5 C21 N6 -0.1(2) .
C15 N5 C21 C22 176.38(16) .
N6 C21 C22 C23 151.39(18) .
N5 C21 C22 C23 -24.6(3) .
N6 C21 C22 C26 -25.4(3) .
N5 C21 C22 C26 158.67(17) .
C26 C22 C23 C24 1.8(3) .
C21 C22 C23 C24 -175.02(16) .
C25 N4 C24 C23 -0.6(3) .
Zn1 N4 C24 C23 168.03(14) 2_556
C22 C23 C24 N4 -0.8(3) .
C24 N4 C25 C26 1.0(3) .
Zn1 N4 C25 C26 -167.42(14) 2_556
N4 C25 C26 C22 0.0(3) .
C23 C22 C26 C25 -1.4(3) .
C21 C22 C26 C25 175.41(16) .
